data_2229459
loop_
_publ_author_name
'He, Guangwen'
'Aitipamula, Srinivasulu'
'Chow, Pui Shan'
'Tan, Reginald B. H.'

_publ_section_title
;
 Pyrimidin-2-amine--1-phenylcyclopentane-1-carboxylic acid (1/1)
;
_journal_coeditor_code NG5101
_journal_issue 3
_journal_name_full 'Acta Crystallographica Section E'
_journal_page_first o552
_journal_page_last o553
_journal_paper_doi 10.1107/S1600536811003667
_journal_volume 67
_journal_year 2011
_chemical_formula_iupac 'C4 H5 N3, C12 H14 O2'
_chemical_formula_moiety 'C4 H5 N3, C12 H14 O2'
_chemical_formula_sum 'C16 H19 N3 O2'
_chemical_formula_weight 285.34
_chemical_name_systematic
;
Pyrimidin-2-amine--1-phenylcyclopentane-1-carboxylic acid (1/1)
;
_space_group_IT_number 14
_symmetry_cell_setting monoclinic
_symmetry_space_group_name_Hall '-P 2yn'
_symmetry_space_group_name_H-M 'P 1 21/n 1'
_atom_sites_solution_hydrogens geom
_atom_sites_solution_primary direct
_atom_sites_solution_secondary difmap
_audit_creation_method SHELXL-97
_cell_angle_alpha 90.00
_cell_angle_beta 98.14(3)
_cell_angle_gamma 90.00
_cell_formula_units_Z 4
_cell_length_a 9.1461(18)
_cell_length_b 10.490(2)
_cell_length_c 15.474(3)
_cell_measurement_reflns_used 4896
_cell_measurement_temperature 110(2)
_cell_measurement_theta_max 31.1229
_cell_measurement_theta_min 1.9414
_cell_volume 1469.7(5)
_computing_cell_refinement 'CrystalClear (Rigaku, 2007)'
_computing_data_collection 'CrystalClear (Rigaku, 2007)'
_computing_data_reduction 'CrystalClear (Rigaku, 2007)'
_computing_molecular_graphics 'X-SEED (Barbour, 2001)'
_computing_publication_material 'SHELXL97 (Sheldrick, 2008)'
_computing_structure_refinement 'SHELXL97 (Sheldrick, 2008)'
_computing_structure_solution 'SHELXS97 (Sheldrick, 2008)'
_diffrn_ambient_temperature 110(2)
_diffrn_measured_fraction_theta_full 0.998
_diffrn_measured_fraction_theta_max 0.998
_diffrn_measurement_device_type 'Rigaku Saturn 70 CCD area-detector'
_diffrn_measurement_method \w
_diffrn_radiation_monochromator graphite
_diffrn_radiation_source 'fine-focus sealed tube'
_diffrn_radiation_type MoK\a
_diffrn_radiation_wavelength 0.71073
_diffrn_reflns_av_R_equivalents 0.0358
_diffrn_reflns_av_sigmaI/netI 0.0234
_diffrn_reflns_limit_h_max 12
_diffrn_reflns_limit_h_min -12
_diffrn_reflns_limit_k_max 13
_diffrn_reflns_limit_k_min -13
_diffrn_reflns_limit_l_max 20
_diffrn_reflns_limit_l_min -20
_diffrn_reflns_number 20335
_diffrn_reflns_theta_full 28.28
_diffrn_reflns_theta_max 28.28
_diffrn_reflns_theta_min 2.35
_exptl_absorpt_coefficient_mu 0.087
_exptl_absorpt_correction_T_max 0.9811
_exptl_absorpt_correction_T_min 0.9627
_exptl_absorpt_correction_type multi-scan
_exptl_absorpt_process_details '(Blessing, 1995)'
_exptl_crystal_colour colorless
_exptl_crystal_density_diffrn 1.290
_exptl_crystal_density_method 'not measured'
_exptl_crystal_description block
_exptl_crystal_F_000 608
_exptl_crystal_size_max 0.44
_exptl_crystal_size_mid 0.44
_exptl_crystal_size_min 0.22
_refine_diff_density_max 0.283
_refine_diff_density_min -0.269
_refine_ls_extinction_method none
_refine_ls_goodness_of_fit_ref 1.208
_refine_ls_hydrogen_treatment mixed
_refine_ls_matrix_type full
_refine_ls_number_parameters 202
_refine_ls_number_reflns 3641
_refine_ls_number_restraints 1
_refine_ls_restrained_S_all 1.209
_refine_ls_R_factor_all 0.0704
_refine_ls_R_factor_gt 0.0677
_refine_ls_shift/su_max 0.000
_refine_ls_shift/su_mean 0.000
_refine_ls_structure_factor_coef Fsqd
_refine_ls_weighting_details 'calc w=1/[\s^2^(Fo^2^)+(0.0804P)^2^+0.5855P] where P=(Fo^2^+2Fc^2^)/3'
_refine_ls_weighting_scheme calc
_refine_ls_wR_factor_gt 0.1751
_refine_ls_wR_factor_ref 0.1777
_reflns_number_gt 3516
_reflns_number_total 3641
_reflns_threshold_expression I>2\s(I)
_cod_data_source_file ng5101.cif
_cod_data_source_block I
_cod_original_sg_symbol_H-M 'P 21/n'
_cod_database_code 2229459
_cod_database_fobs_code 2229459

loop_
_symmetry_equiv_pos_as_xyz
'x, y, z'
'-x+1/2, y+1/2, -z+1/2'
'-x, -y, -z'
'x-1/2, -y-1/2, z-1/2'

loop_
_atom_site_type_symbol
_atom_site_label
_atom_site_fract_x
_atom_site_fract_y
_atom_site_fract_z
_atom_site_U_iso_or_equiv
_atom_site_adp_type
_atom_site_calc_flag
_atom_site_refinement_flags
_atom_site_occupancy
_atom_site_disorder_assembly
_atom_site_disorder_group
O O2 0.04632(14) 0.55094(13) 0.70052(8) 0.0344(3) Uani d D 1 . .
O O1 0.22224(15) 0.40633(14) 0.73866(9) 0.0397(3) Uani d . 1 . .
C C16 0.12059(18) 0.47154(16) 0.75641(11) 0.0281(3) Uani d . 1 . .
C C6 -0.09084(18) 0.42117(16) 0.83708(10) 0.0273(3) Uani d . 1 . .
C C5 0.06701(18) 0.47220(17) 0.84621(11) 0.0289(4) Uani d . 1 . .
C C8 -0.35533(19) 0.45531(18) 0.80273(12) 0.0337(4) Uani d . 1 . .
H H8 -0.4356 0.5110 0.7842 0.040 Uiso calc R 1 . .
C C12 0.17880(19) 0.3999(2) 0.91211(12) 0.0396(4) Uani d . 1 . .
H H12A 0.2180 0.3247 0.8843 0.047 Uiso calc R 1 . .
H H12B 0.1319 0.3709 0.9625 0.047 Uiso calc R 1 . .
C C7 -0.21065(18) 0.50062(17) 0.81043(11) 0.0305(4) Uani d . 1 . .
H H7 -0.1936 0.5873 0.7972 0.037 Uiso calc R 1 . .
C C10 -0.2643(2) 0.24866(18) 0.84809(12) 0.0362(4) Uani d . 1 . .
H H10 -0.2821 0.1620 0.8610 0.043 Uiso calc R 1 . .
C C11 -0.1195(2) 0.29396(17) 0.85543(12) 0.0332(4) Uani d . 1 . .
H H11 -0.0395 0.2376 0.8731 0.040 Uiso calc R 1 . .
C C15 0.0807(2) 0.6105(2) 0.88196(13) 0.0380(4) Uani d . 1 . .
H H15A 0.0410 0.6727 0.8365 0.046 Uiso calc R 1 . .
H H15B 0.0279 0.6204 0.9332 0.046 Uiso calc R 1 . .
C C9 -0.3820(2) 0.32934(19) 0.82208(12) 0.0354(4) Uani d . 1 . .
H H9 -0.4805 0.2985 0.8175 0.042 Uiso calc R 1 . .
C C13 0.3039(2) 0.4964(3) 0.94177(14) 0.0523(6) Uani d . 1 . .
H H13A 0.3269 0.4975 1.0062 0.063 Uiso calc R 1 . .
H H13B 0.3945 0.4731 0.9172 0.063 Uiso calc R 1 . .
C C14 0.2473(2) 0.6273(2) 0.90771(16) 0.0517(6) Uani d . 1 . .
H H14A 0.2684 0.6930 0.9537 0.062 Uiso calc R 1 . .
H H14B 0.2944 0.6530 0.8566 0.062 Uiso calc R 1 . .
H H6 0.082(3) 0.557(3) 0.6516(13) 0.066(8) Uiso d D 1 . .
C C2 0.24306(19) 0.66091(17) 0.39920(12) 0.0318(4) Uani d . 1 . .
H H2 0.2760 0.6860 0.3462 0.038 Uiso calc R 1 . .
N N3 0.36606(18) 0.47957(17) 0.58582(11) 0.0391(4) Uani d . 1 . .
N N1 0.14713(15) 0.58831(14) 0.54997(9) 0.0299(3) Uani d . 1 . .
N N2 0.33123(16) 0.58740(14) 0.45437(10) 0.0314(3) Uani d . 1 . .
C C3 0.1056(2) 0.70251(18) 0.41554(12) 0.0345(4) Uani d . 1 . .
H H3 0.0445 0.7554 0.3757 0.041 Uiso calc R 1 . .
C C4 0.06304(19) 0.66250(18) 0.49318(12) 0.0346(4) Uani d . 1 . .
H H4 -0.0304 0.6890 0.5068 0.041 Uiso calc R 1 . .
H H5 0.331(3) 0.447(2) 0.6325(17) 0.051(7) Uiso d . 1 . .
C C1 0.27973(18) 0.55295(16) 0.52886(11) 0.0285(3) Uani d . 1 . .
H H1 0.451(3) 0.454(2) 0.5716(16) 0.051(7) Uiso d . 1 . .

loop_
_atom_site_aniso_label
_atom_site_aniso_U_11
_atom_site_aniso_U_22
_atom_site_aniso_U_33
_atom_site_aniso_U_12
_atom_site_aniso_U_13
_atom_site_aniso_U_23
O2 0.0317(6) 0.0434(7) 0.0300(6) 0.0106(5) 0.0113(5) 0.0085(5)
O1 0.0385(7) 0.0472(8) 0.0361(7) 0.0150(6) 0.0146(6) 0.0093(6)
C16 0.0247(7) 0.0303(8) 0.0297(8) -0.0005(6) 0.0056(6) 0.0009(6)
C6 0.0259(7) 0.0322(8) 0.0249(8) -0.0013(6) 0.0071(6) -0.0011(6)
C5 0.0226(7) 0.0380(9) 0.0268(8) -0.0023(6) 0.0055(6) -0.0003(6)
C8 0.0249(8) 0.0410(9) 0.0361(9) 0.0003(7) 0.0070(7) -0.0050(7)
C12 0.0264(8) 0.0626(13) 0.0297(9) 0.0001(8) 0.0039(7) 0.0093(8)
C7 0.0279(8) 0.0307(8) 0.0336(9) -0.0016(6) 0.0074(6) -0.0031(7)
C10 0.0408(10) 0.0329(9) 0.0364(9) -0.0097(7) 0.0102(7) -0.0021(7)
C11 0.0331(9) 0.0333(9) 0.0336(9) 0.0005(7) 0.0058(7) 0.0018(7)
C15 0.0305(9) 0.0449(10) 0.0402(10) -0.0110(7) 0.0106(7) -0.0113(8)
C9 0.0303(8) 0.0436(10) 0.0339(9) -0.0108(7) 0.0104(7) -0.0084(7)
C13 0.0274(9) 0.0954(18) 0.0335(10) -0.0092(10) 0.0018(8) -0.0042(11)
C14 0.0357(10) 0.0700(15) 0.0500(12) -0.0211(10) 0.0082(9) -0.0156(11)
C2 0.0328(8) 0.0344(9) 0.0292(8) 0.0018(7) 0.0077(6) 0.0018(7)
N3 0.0306(8) 0.0513(10) 0.0383(9) 0.0149(7) 0.0150(7) 0.0168(7)
N1 0.0238(6) 0.0371(8) 0.0294(7) 0.0027(5) 0.0065(5) 0.0024(6)
N2 0.0294(7) 0.0340(7) 0.0320(8) 0.0035(6) 0.0087(6) 0.0040(6)
C3 0.0304(8) 0.0403(10) 0.0326(9) 0.0052(7) 0.0045(7) 0.0057(7)
C4 0.0257(8) 0.0437(10) 0.0348(9) 0.0070(7) 0.0060(6) 0.0041(7)
C1 0.0256(8) 0.0291(8) 0.0316(8) 0.0016(6) 0.0066(6) 0.0010(6)

loop_
_atom_type_symbol
_atom_type_description
_atom_type_scat_dispersion_real
_atom_type_scat_dispersion_imag
_atom_type_scat_source
C C 0.0033 0.0016 'International Tables Vol C Tables 4.2.6.8 and 6.1.1.4'
H H 0.0000 0.0000 'International Tables Vol C Tables 4.2.6.8 and 6.1.1.4'
N N 0.0061 0.0033 'International Tables Vol C Tables 4.2.6.8 and 6.1.1.4'
O O 0.0106 0.0060 'International Tables Vol C Tables 4.2.6.8 and 6.1.1.4'

loop_
_geom_angle_atom_site_label_1
_geom_angle_atom_site_label_2
_geom_angle_atom_site_label_3
_geom_angle_site_symmetry_1
_geom_angle_site_symmetry_3
_geom_angle
_geom_angle_publ_flag
C16 O2 H6 . . 113.4(19) ?
O1 C16 O2 . . 123.13(16) ?
O1 C16 C5 . . 123.93(16) ?
O2 C16 C5 . . 112.93(14) ?
C7 C6 C11 . . 118.03(15) ?
C7 C6 C5 . . 120.77(15) ?
C11 C6 C5 . . 121.20(15) ?
C6 C5 C16 . . 109.44(13) ?
C6 C5 C12 . . 114.81(15) ?
C16 C5 C12 . . 109.27(14) ?
C6 C5 C15 . . 112.84(14) ?
C16 C5 C15 . . 107.86(14) ?
C12 C5 C15 . . 102.24(15) ?
C9 C8 C7 . . 120.06(17) ?
C9 C8 H8 . . 120.0 ?
C7 C8 H8 . . 120.0 ?
C5 C12 C13 . . 105.58(17) ?
C5 C12 H12A . . 110.6 ?
C13 C12 H12A . . 110.6 ?
C5 C12 H12B . . 110.6 ?
C13 C12 H12B . . 110.6 ?
H12A C12 H12B . . 108.8 ?
C6 C7 C8 . . 121.24(16) ?
C6 C7 H7 . . 119.4 ?
C8 C7 H7 . . 119.4 ?
C9 C10 C11 . . 120.36(17) ?
C9 C10 H10 . . 119.8 ?
C11 C10 H10 . . 119.8 ?
C10 C11 C6 . . 120.76(17) ?
C10 C11 H11 . . 119.6 ?
C6 C11 H11 . . 119.6 ?
C14 C15 C5 . . 103.19(17) ?
C14 C15 H15A . . 111.1 ?
C5 C15 H15A . . 111.1 ?
C14 C15 H15B . . 111.1 ?
C5 C15 H15B . . 111.1 ?
H15A C15 H15B . . 109.1 ?
C10 C9 C8 . . 119.54(16) ?
C10 C9 H9 . . 120.2 ?
C8 C9 H9 . . 120.2 ?
C14 C13 C12 . . 106.50(16) ?
C14 C13 H13A . . 110.4 ?
C12 C13 H13A . . 110.4 ?
C14 C13 H13B . . 110.4 ?
C12 C13 H13B . . 110.4 ?
H13A C13 H13B . . 108.6 ?
C15 C14 C13 . . 105.13(18) ?
C15 C14 H14A . . 110.7 ?
C13 C14 H14A . . 110.7 ?
C15 C14 H14B . . 110.7 ?
C13 C14 H14B . . 110.7 ?
H14A C14 H14B . . 108.8 ?
N2 C2 C3 . . 123.13(16) ?
N2 C2 H2 . . 118.4 ?
C3 C2 H2 . . 118.4 ?
C1 N3 H5 . . 120.2(16) ?
C1 N3 H1 . . 118.2(16) ?
H5 N3 H1 . . 121(2) ?
C4 N1 C1 . . 117.03(15) ?
C2 N2 C1 . . 116.58(15) ?
C4 C3 C2 . . 115.97(16) ?
C4 C3 H3 . . 122.0 ?
C2 C3 H3 . . 122.0 ?
N1 C4 C3 . . 122.94(16) ?
N1 C4 H4 . . 118.5 ?
C3 C4 H4 . . 118.5 ?
N3 C1 N1 . . 117.64(16) ?
N3 C1 N2 . . 118.00(15) ?
N1 C1 N2 . . 124.36(16) ?

loop_
_geom_bond_atom_site_label_1
_geom_bond_atom_site_label_2
_geom_bond_site_symmetry_2
_geom_bond_distance
_geom_bond_publ_flag
O2 C16 . 1.318(2) ?
O2 H6 . 0.869(17) ?
O1 C16 . 1.217(2) ?
C16 C5 . 1.537(2) ?
C6 C7 . 1.392(2) ?
C6 C11 . 1.397(2) ?
C6 C5 . 1.527(2) ?
C5 C12 . 1.538(2) ?
C5 C15 . 1.551(3) ?
C8 C9 . 1.384(3) ?
C8 C7 . 1.395(2) ?
C8 H8 . 0.9500 ?
C12 C13 . 1.548(3) ?
C12 H12A . 0.9900 ?
C12 H12B . 0.9900 ?
C7 H7 . 0.9500 ?
C10 C9 . 1.384(3) ?
C10 C11 . 1.397(2) ?
C10 H10 . 0.9500 ?
C11 H11 . 0.9500 ?
C15 C14 . 1.530(3) ?
C15 H15A . 0.9900 ?
C15 H15B . 0.9900 ?
C9 H9 . 0.9500 ?
C13 C14 . 1.535(4) ?
C13 H13A . 0.9900 ?
C13 H13B . 0.9900 ?
C14 H14A . 0.9900 ?
C14 H14B . 0.9900 ?
C2 N2 . 1.334(2) ?
C2 C3 . 1.387(2) ?
C2 H2 . 0.9500 ?
N3 C1 . 1.340(2) ?
N3 H5 . 0.90(3) ?
N3 H1 . 0.88(3) ?
N1 C4 . 1.334(2) ?
N1 C1 . 1.352(2) ?
N2 C1 . 1.355(2) ?
C3 C4 . 1.380(3) ?
C3 H3 . 0.9500 ?
C4 H4 . 0.9500 ?

loop_
_geom_hbond_atom_site_label_D
_geom_hbond_atom_site_label_H
_geom_hbond_atom_site_label_A
_geom_hbond_site_symmetry_A
_geom_hbond_distance_DH
_geom_hbond_distance_HA
_geom_hbond_distance_DA
_geom_hbond_angle_DHA
O2 H6 N1 . 0.869(17) 1.788(18) 2.653(2) 173(3)
N3 H5 O1 . 0.90(3) 2.08(3) 2.966(2) 168(2)
N3 H1 N2 3_666 0.88(3) 2.13(3) 3.006(2) 173(2)

loop_
_cod_related_entry_id
_cod_related_entry_database
_cod_related_entry_code
1 ChemSpider 30656543
